data_7003181
loop_
_publ_author_name
'Kermagoret, Anthony'
'Braunstein, Pierre'

_publ_section_title
;
 SHOP-type nickel complexes with alkyl substituents on phosphorus,
 synthesis and catalytic ethylene oligomerization
;
_journal_issue 6
_journal_name_full 'Dalton Transactions'
_journal_page_first 822
_journal_page_last 831
_journal_paper_doi 10.1039/b713451g
_journal_year 2008
_chemical_formula_moiety 'C45 H38 Ni O2 P2'
_chemical_formula_sum 'C45 H38 Ni O2 P2'
_chemical_formula_weight 731.40
_chemical_name_systematic
;
?
;
_space_group_IT_number 2
_symmetry_cell_setting triclinic
_symmetry_space_group_name_Hall '-P 1'
_symmetry_space_group_name_H-M 'P -1'
_atom_sites_solution_hydrogens geom
_atom_sites_solution_primary direct
_atom_sites_solution_secondary difmap
_audit_creation_method SHELXL-97
_cell_angle_alpha 76.3300(8)
_cell_angle_beta 82.2130(8)
_cell_angle_gamma 74.8470(12)
_cell_formula_units_Z 2
_cell_length_a 10.61300(10)
_cell_length_b 13.4690(2)
_cell_length_c 14.0310(3)
_cell_measurement_reflns_used 6336
_cell_measurement_temperature 173(2)
_cell_measurement_theta_max 30.034
_cell_measurement_theta_min 0.998
_cell_volume 1875.29(5)
_computing_cell_refinement 'Denzo (Nonius B.V., 1998)'
_computing_data_collection 'Collect (Nonius B.V., 1998)'
_computing_data_reduction 'Denzo (Nonius B.V., 1998)'
_computing_molecular_graphics 'PLATON 98 (Spek, 1998)'
_computing_publication_material 'SHELXL-97 (Sheldrick, 1997)'
_computing_structure_refinement 'SHELXL-97 (Sheldrick, 1997)'
_computing_structure_solution 'SHELXS-97 (Sheldrick, 1997)'
_diffrn_ambient_temperature 173(2)
_diffrn_measured_fraction_theta_full 0.996
_diffrn_measured_fraction_theta_max 0.996
_diffrn_measurement_device_type KappaCCD
_diffrn_measurement_method '\p scans'
_diffrn_radiation_monochromator graphite
_diffrn_radiation_source 'fine-focus sealed tube'
_diffrn_radiation_type MoK\a
_diffrn_radiation_wavelength 0.71073
_diffrn_reflns_av_R_equivalents 0.0210
_diffrn_reflns_av_sigmaI/netI 0.0520
_diffrn_reflns_limit_h_max 14
_diffrn_reflns_limit_h_min -14
_diffrn_reflns_limit_k_max 18
_diffrn_reflns_limit_k_min -18
_diffrn_reflns_limit_l_max 19
_diffrn_reflns_limit_l_min -19
_diffrn_reflns_number 15910
_diffrn_reflns_theta_full 30.01
_diffrn_reflns_theta_max 30.01
_diffrn_reflns_theta_min 3.13
_exptl_absorpt_coefficient_mu 0.639
_exptl_absorpt_correction_type none
_exptl_crystal_colour yellow
_exptl_crystal_density_diffrn 1.295
_exptl_crystal_density_method 'not measured'
_exptl_crystal_description prism
_exptl_crystal_F_000 764
_exptl_crystal_size_max 0.20
_exptl_crystal_size_mid 0.20
_exptl_crystal_size_min 0.18
_refine_diff_density_max 0.648
_refine_diff_density_min -0.402
_refine_diff_density_rms 0.060
_refine_ls_extinction_method none
_refine_ls_goodness_of_fit_ref 1.038
_refine_ls_hydrogen_treatment constr
_refine_ls_matrix_type full
_refine_ls_number_parameters 451
_refine_ls_number_reflns 10885
_refine_ls_number_restraints 0
_refine_ls_restrained_S_all 1.038
_refine_ls_R_factor_all 0.0628
_refine_ls_R_factor_gt 0.0392
_refine_ls_shift/su_max 0.001
_refine_ls_shift/su_mean 0.000
_refine_ls_structure_factor_coef Fsqd
_refine_ls_weighting_details 'calc w=1/[\s^2^(Fo^2^)+(0.0376P)^2^+0.4901P] where P=(Fo^2^+2Fc^2^)/3'
_refine_ls_weighting_scheme calc
_refine_ls_wR_factor_gt 0.0895
_refine_ls_wR_factor_ref 0.0993
_reflns_number_gt 8098
_reflns_number_total 10885
_reflns_threshold_expression >2sigma(I)
_cod_data_source_file b713451g.txt
_cod_data_source_block shelxl
_cod_original_sg_symbol_H-M P-1
_cod_database_code 7003181

loop_
_symmetry_equiv_pos_as_xyz
'x, y, z'
'-x, -y, -z'

loop_
_atom_site_label
_atom_site_type_symbol
_atom_site_fract_x
_atom_site_fract_y
_atom_site_fract_z
_atom_site_U_iso_or_equiv
_atom_site_adp_type
_atom_site_occupancy
_atom_site_symmetry_multiplicity
_atom_site_calc_flag
_atom_site_refinement_flags
_atom_site_disorder_assembly
_atom_site_disorder_group
Ni Ni 0.026008(17) 0.271400(16) 0.747235(13) 0.02164(6) Uani 1 1 d . . .
P1 P -0.08958(4) 0.27790(3) 0.62468(3) 0.02224(9) Uani 1 1 d . . .
P2 P 0.14695(4) 0.24427(3) 0.86780(3) 0.02151(9) Uani 1 1 d . . .
O1 O 0.14359(11) 0.14944(10) 0.71289(8) 0.0307(3) Uani 1 1 d . . .
O2 O 0.39532(13) -0.08658(11) 0.89357(11) 0.0467(3) Uani 1 1 d . . .
C1 C 0.25894(15) 0.12600(13) 0.85035(12) 0.0266(3) Uani 1 1 d . . .
H1 H 0.3273 0.0892 0.8920 0.032 Uiso 1 1 calc . . .
C2 C 0.23650(14) 0.09342(13) 0.77069(11) 0.0250(3) Uani 1 1 d . . .
C3 C 0.31014(15) -0.00613(14) 0.73926(13) 0.0299(4) Uani 1 1 d . . .
C4 C 0.29835(19) -0.01342(17) 0.64315(15) 0.0433(5) Uani 1 1 d . . .
H4 H 0.2494 0.0455 0.6004 0.052 Uiso 1 1 calc . . .
C5 C 0.3564(2) -0.1044(2) 0.60881(19) 0.0611(6) Uani 1 1 d . . .
H5 H 0.3472 -0.1075 0.5432 0.073 Uiso 1 1 calc . . .
C6 C 0.4273(2) -0.1902(2) 0.6698(2) 0.0661(7) Uani 1 1 d . . .
H6 H 0.4665 -0.2528 0.6465 0.079 Uiso 1 1 calc . . .
C7 C 0.4417(2) -0.18577(17) 0.7643(2) 0.0538(6) Uani 1 1 d . . .
H7 H 0.4911 -0.2454 0.8059 0.065 Uiso 1 1 calc . . .
C8 C 0.38454(16) -0.09466(15) 0.79987(15) 0.0373(4) Uani 1 1 d . . .
C9 C 0.4585(3) -0.1774(2) 0.9607(2) 0.0879(10) Uani 1 1 d . . .
H9A H 0.4128 -0.2335 0.9677 0.132 Uiso 1 1 calc . . .
H9B H 0.4566 -0.1598 1.0249 0.132 Uiso 1 1 calc . . .
H9C H 0.5496 -0.2012 0.9356 0.132 Uiso 1 1 calc . . .
C10 C -0.09623(14) 0.38366(13) 0.79173(11) 0.0241(3) Uani 1 1 d . . .
C11 C -0.19344(16) 0.36242(14) 0.86714(12) 0.0304(4) Uani 1 1 d . . .
H11 H -0.1967 0.2914 0.8939 0.036 Uiso 1 1 calc . . .
C12 C -0.28441(18) 0.44154(17) 0.90358(14) 0.0411(4) Uani 1 1 d . . .
H12 H -0.3489 0.4241 0.9543 0.049 Uiso 1 1 calc . . .
C13 C -0.2820(2) 0.54458(17) 0.86698(16) 0.0464(5) Uani 1 1 d . . .
H13 H -0.3434 0.5986 0.8931 0.056 Uiso 1 1 calc . . .
C14 C -0.1907(2) 0.56959(15) 0.79244(17) 0.0463(5) Uani 1 1 d . . .
H14 H -0.1898 0.6412 0.7662 0.056 Uiso 1 1 calc . . .
C15 C -0.09778(18) 0.48933(15) 0.75441(14) 0.0363(4) Uani 1 1 d . . .
H15 H -0.0353 0.5078 0.7025 0.044 Uiso 1 1 calc . . .
C16 C 0.06902(14) 0.21653(13) 0.99190(11) 0.0248(3) Uani 1 1 d . . .
C17 C -0.00551(17) 0.14173(14) 1.00947(12) 0.0315(4) Uani 1 1 d . . .
H17 H -0.0111 0.1082 0.9583 0.038 Uiso 1 1 calc . . .
C18 C -0.07131(17) 0.11570(15) 1.10026(13) 0.0368(4) Uani 1 1 d . . .
H18 H -0.1218 0.0648 1.1111 0.044 Uiso 1 1 calc . . .
C19 C -0.06348(19) 0.16382(17) 1.17502(13) 0.0403(4) Uani 1 1 d . . .
H19 H -0.1094 0.1467 1.2373 0.048 Uiso 1 1 calc . . .
C20 C 0.0111(2) 0.23686(17) 1.15933(13) 0.0410(4) Uani 1 1 d . . .
H20 H 0.0174 0.2691 1.2113 0.049 Uiso 1 1 calc . . .
C21 C 0.07736(17) 0.26374(15) 1.06795(12) 0.0326(4) Uani 1 1 d . . .
H21 H 0.1282 0.3144 1.0577 0.039 Uiso 1 1 calc . . .
C22 C 0.23695(15) 0.34298(13) 0.86405(11) 0.0248(3) Uani 1 1 d . . .
C23 C 0.37096(16) 0.32081(15) 0.83560(12) 0.0320(4) Uani 1 1 d . . .
H23 H 0.4149 0.2533 0.8236 0.038 Uiso 1 1 calc . . .
C24 C 0.43990(19) 0.39823(19) 0.82491(15) 0.0447(5) Uani 1 1 d . . .
H24 H 0.5313 0.3830 0.8065 0.054 Uiso 1 1 calc . . .
C25 C 0.3771(2) 0.49591(18) 0.84076(16) 0.0503(6) Uani 1 1 d . . .
H25 H 0.4249 0.5483 0.8328 0.060 Uiso 1 1 calc . . .
C26 C 0.2444(2) 0.51899(16) 0.86826(15) 0.0438(5) Uani 1 1 d . . .
H26 H 0.2013 0.5872 0.8789 0.053 Uiso 1 1 calc . . .
C27 C 0.17397(17) 0.44260(14) 0.88030(13) 0.0327(4) Uani 1 1 d . . .
H27 H 0.0829 0.4584 0.8996 0.039 Uiso 1 1 calc . . .
C28 C 0.01719(16) 0.22273(14) 0.52729(11) 0.0282(3) Uani 1 1 d . . .
C29 C 0.13207(18) 0.25736(16) 0.49764(14) 0.0389(4) Uani 1 1 d . . .
H29 H 0.1500 0.3085 0.5269 0.047 Uiso 1 1 calc . . .
C30 C 0.2196(2) 0.2176(2) 0.42606(16) 0.0534(6) Uani 1 1 d . . .
H30 H 0.2974 0.2419 0.4058 0.064 Uiso 1 1 calc . . .
C31 C 0.1950(2) 0.1430(2) 0.38381(15) 0.0585(6) Uani 1 1 d . . .
H31 H 0.2564 0.1150 0.3354 0.070 Uiso 1 1 calc . . .
C32 C 0.0822(3) 0.10895(17) 0.41136(15) 0.0532(6) Uani 1 1 d . . .
H32 H 0.0652 0.0579 0.3815 0.064 Uiso 1 1 calc . . .
C33 C -0.00830(19) 0.14899(15) 0.48335(13) 0.0385(4) Uani 1 1 d . . .
H33 H -0.0869 0.1257 0.5020 0.046 Uiso 1 1 calc . . .
C34 C -0.20144(15) 0.19202(13) 0.67293(12) 0.0269(3) Uani 1 1 d . . .
C35 C -0.16660(17) 0.11140(15) 0.75430(13) 0.0345(4) Uani 1 1 d . . .
H35 H -0.0849 0.1007 0.7804 0.041 Uiso 1 1 calc . . .
C36 C -0.2500(2) 0.04640(16) 0.79765(14) 0.0424(5) Uani 1 1 d . . .
H36 H -0.2251 -0.0087 0.8529 0.051 Uiso 1 1 calc . . .
C37 C -0.36910(18) 0.06173(16) 0.76052(16) 0.0430(5) Uani 1 1 d . . .
H37 H -0.4272 0.0184 0.7912 0.052 Uiso 1 1 calc . . .
C38 C -0.40373(17) 0.14020(17) 0.67863(16) 0.0446(5) Uani 1 1 d . . .
H38 H -0.4847 0.1494 0.6520 0.053 Uiso 1 1 calc . . .
C39 C -0.32101(17) 0.20576(15) 0.63500(14) 0.0367(4) Uani 1 1 d . . .
H39 H -0.3460 0.2601 0.5792 0.044 Uiso 1 1 calc . . .
C40 C -0.19351(15) 0.39783(13) 0.55815(12) 0.0266(3) Uani 1 1 d . . .
C41 C -0.17304(18) 0.43181(17) 0.45667(13) 0.0401(4) Uani 1 1 d . . .
H41 H -0.1030 0.3926 0.4209 0.048 Uiso 1 1 calc . . .
C42 C -0.2543(2) 0.52235(19) 0.40777(15) 0.0515(6) Uani 1 1 d . . .
H42 H -0.2390 0.5452 0.3387 0.062 Uiso 1 1 calc . . .
C43 C -0.3564(2) 0.57928(17) 0.45804(16) 0.0480(5) Uani 1 1 d . . .
H43 H -0.4118 0.6413 0.4240 0.058 Uiso 1 1 calc . . .
C44 C -0.37861(18) 0.54620(16) 0.55838(16) 0.0424(5) Uani 1 1 d . . .
H44 H -0.4504 0.5849 0.5932 0.051 Uiso 1 1 calc . . .
C45 C -0.29675(17) 0.45704(15) 0.60846(13) 0.0336(4) Uani 1 1 d . . .
H45 H -0.3111 0.4360 0.6778 0.040 Uiso 1 1 calc . . .

loop_
_atom_site_aniso_label
_atom_site_aniso_U_11
_atom_site_aniso_U_22
_atom_site_aniso_U_33
_atom_site_aniso_U_23
_atom_site_aniso_U_13
_atom_site_aniso_U_12
Ni 0.02006(10) 0.02277(11) 0.02143(10) -0.00572(8) -0.00350(7) -0.00202(8)
P1 0.02090(18) 0.0249(2) 0.02043(19) -0.00447(15) -0.00289(14) -0.00427(15)
P2 0.02145(18) 0.0214(2) 0.02157(19) -0.00446(15) -0.00405(14) -0.00387(15)
O1 0.0284(6) 0.0315(7) 0.0305(6) -0.0128(5) -0.0091(5) 0.0049(5)
O2 0.0487(8) 0.0257(7) 0.0580(9) 0.0008(6) -0.0183(7) 0.0033(6)
C1 0.0235(7) 0.0230(8) 0.0314(8) -0.0049(6) -0.0065(6) -0.0005(6)
C2 0.0206(7) 0.0219(8) 0.0301(8) -0.0051(6) 0.0005(6) -0.0026(6)
C3 0.0214(7) 0.0259(9) 0.0428(10) -0.0124(7) 0.0018(7) -0.0040(6)
C4 0.0410(10) 0.0434(12) 0.0478(11) -0.0237(9) 0.0029(8) -0.0044(9)
C5 0.0585(14) 0.0619(17) 0.0703(16) -0.0446(14) 0.0067(12) -0.0055(12)
C6 0.0473(13) 0.0491(15) 0.107(2) -0.0485(15) 0.0083(13) 0.0017(11)
C7 0.0385(11) 0.0300(11) 0.0905(18) -0.0190(11) -0.0065(11) 0.0027(8)
C8 0.0251(8) 0.0264(9) 0.0587(12) -0.0096(8) -0.0021(8) -0.0035(7)
C9 0.116(2) 0.0410(15) 0.084(2) 0.0073(14) -0.0399(18) 0.0203(15)
C10 0.0227(7) 0.0249(8) 0.0264(8) -0.0077(6) -0.0070(6) -0.0038(6)
C11 0.0278(8) 0.0316(9) 0.0292(8) -0.0077(7) -0.0042(6) -0.0006(7)
C12 0.0328(9) 0.0487(13) 0.0384(10) -0.0174(9) -0.0016(8) 0.0030(8)
C13 0.0424(11) 0.0432(12) 0.0541(12) -0.0265(10) -0.0141(9) 0.0086(9)
C14 0.0578(12) 0.0213(9) 0.0632(13) -0.0086(9) -0.0294(11) -0.0033(9)
C15 0.0372(9) 0.0282(10) 0.0444(10) -0.0037(8) -0.0089(8) -0.0099(8)
C16 0.0242(7) 0.0242(8) 0.0233(7) -0.0020(6) -0.0035(6) -0.0032(6)
C17 0.0365(9) 0.0309(10) 0.0294(8) -0.0058(7) -0.0048(7) -0.0111(7)
C18 0.0354(9) 0.0361(11) 0.0372(10) -0.0001(8) 0.0008(7) -0.0139(8)
C19 0.0414(10) 0.0458(12) 0.0293(9) -0.0023(8) 0.0057(7) -0.0120(9)
C20 0.0521(11) 0.0484(12) 0.0260(9) -0.0122(8) 0.0020(8) -0.0165(10)
C21 0.0371(9) 0.0360(10) 0.0283(8) -0.0081(7) -0.0026(7) -0.0138(8)
C22 0.0288(8) 0.0250(8) 0.0211(7) -0.0017(6) -0.0072(6) -0.0074(6)
C23 0.0301(8) 0.0371(10) 0.0296(8) -0.0050(7) -0.0037(7) -0.0103(7)
C24 0.0378(10) 0.0579(14) 0.0439(11) -0.0067(10) 0.0000(8) -0.0261(10)
C25 0.0611(13) 0.0480(14) 0.0513(12) -0.0007(10) -0.0122(10) -0.0344(11)
C26 0.0601(13) 0.0278(10) 0.0476(11) -0.0062(8) -0.0174(10) -0.0125(9)
C27 0.0377(9) 0.0291(9) 0.0330(9) -0.0070(7) -0.0089(7) -0.0075(7)
C28 0.0313(8) 0.0297(9) 0.0214(7) -0.0061(6) -0.0017(6) -0.0030(7)
C29 0.0354(9) 0.0449(12) 0.0362(10) -0.0125(8) 0.0045(7) -0.0096(8)
C30 0.0477(12) 0.0629(16) 0.0425(11) -0.0133(11) 0.0169(9) -0.0092(11)
C31 0.0741(15) 0.0511(14) 0.0339(11) -0.0112(10) 0.0180(10) 0.0043(12)
C32 0.0916(17) 0.0336(12) 0.0326(10) -0.0140(9) 0.0003(11) -0.0084(11)
C33 0.0534(11) 0.0335(10) 0.0289(9) -0.0082(8) -0.0032(8) -0.0096(9)
C34 0.0247(7) 0.0279(9) 0.0293(8) -0.0093(7) -0.0002(6) -0.0061(6)
C35 0.0356(9) 0.0335(10) 0.0354(9) -0.0035(7) -0.0056(7) -0.0118(8)
C36 0.0477(11) 0.0350(11) 0.0426(11) -0.0008(8) 0.0015(9) -0.0158(9)
C37 0.0369(10) 0.0358(11) 0.0592(12) -0.0146(9) 0.0129(9) -0.0176(8)
C38 0.0252(8) 0.0451(12) 0.0675(14) -0.0157(10) -0.0033(8) -0.0122(8)
C39 0.0287(8) 0.0370(11) 0.0442(10) -0.0063(8) -0.0077(7) -0.0071(8)
C40 0.0245(7) 0.0270(9) 0.0277(8) -0.0022(6) -0.0072(6) -0.0058(6)
C41 0.0365(9) 0.0444(12) 0.0304(9) 0.0011(8) -0.0034(7) -0.0014(8)
C42 0.0473(11) 0.0547(14) 0.0387(11) 0.0124(10) -0.0118(9) -0.0036(10)
C43 0.0433(11) 0.0359(11) 0.0570(13) 0.0059(10) -0.0212(10) -0.0013(9)
C44 0.0333(9) 0.0354(11) 0.0562(12) -0.0136(9) -0.0108(8) 0.0033(8)
C45 0.0328(9) 0.0342(10) 0.0321(9) -0.0070(7) -0.0055(7) -0.0037(7)

loop_
_atom_type_symbol
_atom_type_description
_atom_type_scat_dispersion_real
_atom_type_scat_dispersion_imag
_atom_type_scat_source
C C 0.0033 0.0016 'International Tables Vol C Tables 4.2.6.8 and 6.1.1.4'
H H 0.0000 0.0000 'International Tables Vol C Tables 4.2.6.8 and 6.1.1.4'
O O 0.0106 0.0060 'International Tables Vol C Tables 4.2.6.8 and 6.1.1.4'
P P 0.1023 0.0942 'International Tables Vol C Tables 4.2.6.8 and 6.1.1.4'
Ni Ni 0.3393 1.1124 'International Tables Vol C Tables 4.2.6.8 and 6.1.1.4'

loop_
_geom_angle_atom_site_label_1
_geom_angle_atom_site_label_2
_geom_angle_atom_site_label_3
_geom_angle
_geom_angle_site_symmetry_1
_geom_angle_site_symmetry_3
_geom_angle_publ_flag
C10 Ni O1 174.58(6) . . ?
C10 Ni P2 92.36(5) . . ?
O1 Ni P2 85.78(3) . . ?
C10 Ni P1 93.67(5) . . ?
O1 Ni P1 87.88(3) . . ?
P2 Ni P1 172.899(18) . . ?
C28 P1 C40 103.54(7) . . ?
C28 P1 C34 106.48(8) . . ?
C40 P1 C34 103.82(7) . . ?
C28 P1 Ni 110.21(5) . . ?
C40 P1 Ni 124.52(6) . . ?
C34 P1 Ni 106.98(5) . . ?
C1 P2 C22 109.12(7) . . ?
C1 P2 C16 106.45(7) . . ?
C22 P2 C16 107.15(7) . . ?
C1 P2 Ni 99.92(5) . . ?
C22 P2 Ni 116.43(5) . . ?
C16 P2 Ni 116.93(5) . . ?
C2 O1 Ni 119.95(10) . . ?
C8 O2 C9 118.95(18) . . ?
C2 C1 P2 112.62(11) . . ?
C2 C1 H1 123.7 . . ?
P2 C1 H1 123.7 . . ?
O1 C2 C1 121.42(15) . . ?
O1 C2 C3 113.08(14) . . ?
C1 C2 C3 125.50(14) . . ?
C4 C3 C8 117.47(17) . . ?
C4 C3 C2 117.11(16) . . ?
C8 C3 C2 125.34(16) . . ?
C5 C4 C3 121.6(2) . . ?
C5 C4 H4 119.2 . . ?
C3 C4 H4 119.2 . . ?
C6 C5 C4 119.8(2) . . ?
C6 C5 H5 120.1 . . ?
C4 C5 H5 120.1 . . ?
C7 C6 C5 120.3(2) . . ?
C7 C6 H6 119.9 . . ?
C5 C6 H6 119.9 . . ?
C6 C7 C8 120.7(2) . . ?
C6 C7 H7 119.7 . . ?
C8 C7 H7 119.7 . . ?
O2 C8 C7 122.86(18) . . ?
O2 C8 C3 116.92(16) . . ?
C7 C8 C3 120.21(19) . . ?
O2 C9 H9A 109.5 . . ?
O2 C9 H9B 109.5 . . ?
H9A C9 H9B 109.5 . . ?
O2 C9 H9C 109.5 . . ?
H9A C9 H9C 109.5 . . ?
H9B C9 H9C 109.5 . . ?
C15 C10 C11 116.18(16) . . ?
C15 C10 Ni 124.05(13) . . ?
C11 C10 Ni 119.76(12) . . ?
C12 C11 C10 122.24(17) . . ?
C12 C11 H11 118.9 . . ?
C10 C11 H11 118.9 . . ?
C13 C12 C11 120.34(18) . . ?
C13 C12 H12 119.8 . . ?
C11 C12 H12 119.8 . . ?
C12 C13 C14 119.72(18) . . ?
C12 C13 H13 120.1 . . ?
C14 C13 H13 120.1 . . ?
C13 C14 C15 120.32(18) . . ?
C13 C14 H14 119.8 . . ?
C15 C14 H14 119.8 . . ?
C10 C15 C14 121.16(17) . . ?
C10 C15 H15 119.4 . . ?
C14 C15 H15 119.4 . . ?
C21 C16 C17 118.71(14) . . ?
C21 C16 P2 125.54(12) . . ?
C17 C16 P2 115.74(12) . . ?
C18 C17 C16 120.98(16) . . ?
C18 C17 H17 119.5 . . ?
C16 C17 H17 119.5 . . ?
C19 C18 C17 119.86(16) . . ?
C19 C18 H18 120.1 . . ?
C17 C18 H18 120.1 . . ?
C18 C19 C20 119.92(16) . . ?
C18 C19 H19 120.0 . . ?
C20 C19 H19 120.0 . . ?
C19 C20 C21 120.54(17) . . ?
C19 C20 H20 119.7 . . ?
C21 C20 H20 119.7 . . ?
C16 C21 C20 119.97(16) . . ?
C16 C21 H21 120.0 . . ?
C20 C21 H21 120.0 . . ?
C27 C22 C23 119.41(15) . . ?
C27 C22 P2 121.65(12) . . ?
C23 C22 P2 118.70(13) . . ?
C24 C23 C22 119.68(18) . . ?
C24 C23 H23 120.2 . . ?
C22 C23 H23 120.2 . . ?
C25 C24 C23 120.46(18) . . ?
C25 C24 H24 119.8 . . ?
C23 C24 H24 119.8 . . ?
C24 C25 C26 120.40(17) . . ?
C24 C25 H25 119.8 . . ?
C26 C25 H25 119.8 . . ?
C25 C26 C27 120.10(19) . . ?
C25 C26 H26 120.0 . . ?
C27 C26 H26 120.0 . . ?
C26 C27 C22 119.96(17) . . ?
C26 C27 H27 120.0 . . ?
C22 C27 H27 120.0 . . ?
C33 C28 C29 119.26(16) . . ?
C33 C28 P1 124.17(13) . . ?
C29 C28 P1 116.57(14) . . ?
C30 C29 C28 120.22(19) . . ?
C30 C29 H29 119.9 . . ?
C28 C29 H29 119.9 . . ?
C31 C30 C29 120.3(2) . . ?
C31 C30 H30 119.8 . . ?
C29 C30 H30 119.8 . . ?
C32 C31 C30 120.19(19) . . ?
C32 C31 H31 119.9 . . ?
C30 C31 H31 119.9 . . ?
C31 C32 C33 120.3(2) . . ?
C31 C32 H32 119.9 . . ?
C33 C32 H32 119.9 . . ?
C28 C33 C32 119.72(18) . . ?
C28 C33 H33 120.1 . . ?
C32 C33 H33 120.1 . . ?
C35 C34 C39 118.86(15) . . ?
C35 C34 P1 117.65(12) . . ?
C39 C34 P1 123.45(13) . . ?
C36 C35 C34 120.66(16) . . ?
C36 C35 H35 119.7 . . ?
C34 C35 H35 119.7 . . ?
C37 C36 C35 120.03(18) . . ?
C37 C36 H36 120.0 . . ?
C35 C36 H36 120.0 . . ?
C36 C37 C38 119.86(16) . . ?
C36 C37 H37 120.1 . . ?
C38 C37 H37 120.1 . . ?
C37 C38 C39 120.45(17) . . ?
C37 C38 H38 119.8 . . ?
C39 C38 H38 119.8 . . ?
C38 C39 C34 120.12(17) . . ?
C38 C39 H39 119.9 . . ?
C34 C39 H39 119.9 . . ?
C45 C40 C41 118.44(16) . . ?
C45 C40 P1 120.07(12) . . ?
C41 C40 P1 121.48(14) . . ?
C42 C41 C40 120.35(18) . . ?
C42 C41 H41 119.8 . . ?
C40 C41 H41 119.8 . . ?
C43 C42 C41 120.60(18) . . ?
C43 C42 H42 119.7 . . ?
C41 C42 H42 119.7 . . ?
C42 C43 C44 119.73(18) . . ?
C42 C43 H43 120.1 . . ?
C44 C43 H43 120.1 . . ?
C43 C44 C45 120.29(19) . . ?
C43 C44 H44 119.9 . . ?
C45 C44 H44 119.9 . . ?
C44 C45 C40 120.56(17) . . ?
C44 C45 H45 119.7 . . ?
C40 C45 H45 119.7 . . ?

loop_
_geom_bond_atom_site_label_1
_geom_bond_atom_site_label_2
_geom_bond_distance
_geom_bond_site_symmetry_2
_geom_bond_publ_flag
Ni C10 1.8869(16) . ?
Ni O1 1.9046(12) . ?
Ni P2 2.1665(4) . ?
Ni P1 2.2167(4) . ?
P1 C28 1.8231(17) . ?
P1 C40 1.8253(16) . ?
P1 C34 1.8265(16) . ?
P2 C1 1.7680(17) . ?
P2 C22 1.8167(16) . ?
P2 C16 1.8218(15) . ?
O1 C2 1.3182(19) . ?
O2 C8 1.367(2) . ?
O2 C9 1.425(3) . ?
C1 C2 1.363(2) . ?
C1 H1 0.9500 . ?
C2 C3 1.497(2) . ?
C3 C4 1.400(3) . ?
C3 C8 1.407(2) . ?
C4 C5 1.385(3) . ?
C4 H4 0.9500 . ?
C5 C6 1.373(4) . ?
C5 H5 0.9500 . ?
C6 C7 1.372(4) . ?
C6 H6 0.9500 . ?
C7 C8 1.393(3) . ?
C7 H7 0.9500 . ?
C9 H9A 0.9800 . ?
C9 H9B 0.9800 . ?
C9 H9C 0.9800 . ?
C10 C15 1.392(2) . ?
C10 C11 1.408(2) . ?
C11 C12 1.384(2) . ?
C11 H11 0.9500 . ?
C12 C13 1.367(3) . ?
C12 H12 0.9500 . ?
C13 C14 1.370(3) . ?
C13 H13 0.9500 . ?
C14 C15 1.414(3) . ?
C14 H14 0.9500 . ?
C15 H15 0.9500 . ?
C16 C21 1.388(2) . ?
C16 C17 1.396(2) . ?
C17 C18 1.382(2) . ?
C17 H17 0.9500 . ?
C18 C19 1.379(3) . ?
C18 H18 0.9500 . ?
C19 C20 1.379(3) . ?
C19 H19 0.9500 . ?
C20 C21 1.392(2) . ?
C20 H20 0.9500 . ?
C21 H21 0.9500 . ?
C22 C27 1.390(2) . ?
C22 C23 1.397(2) . ?
C23 C24 1.393(3) . ?
C23 H23 0.9500 . ?
C24 C25 1.366(3) . ?
C24 H24 0.9500 . ?
C25 C26 1.381(3) . ?
C25 H25 0.9500 . ?
C26 C27 1.390(3) . ?
C26 H26 0.9500 . ?
C27 H27 0.9500 . ?
C28 C33 1.384(2) . ?
C28 C29 1.395(2) . ?
C29 C30 1.378(3) . ?
C29 H29 0.9500 . ?
C30 C31 1.376(3) . ?
C30 H30 0.9500 . ?
C31 C32 1.367(3) . ?
C31 H31 0.9500 . ?
C32 C33 1.399(3) . ?
C32 H32 0.9500 . ?
C33 H33 0.9500 . ?
C34 C35 1.392(2) . ?
C34 C39 1.393(2) . ?
C35 C36 1.389(2) . ?
C35 H35 0.9500 . ?
C36 C37 1.379(3) . ?
C36 H36 0.9500 . ?
C37 C38 1.382(3) . ?
C37 H37 0.9500 . ?
C38 C39 1.389(3) . ?
C38 H38 0.9500 . ?
C39 H39 0.9500 . ?
C40 C45 1.391(2) . ?
C40 C41 1.394(2) . ?
C41 C42 1.384(3) . ?
C41 H41 0.9500 . ?
C42 C43 1.369(3) . ?
C42 H42 0.9500 . ?
C43 C44 1.380(3) . ?
C43 H43 0.9500 . ?
C44 C45 1.383(3) . ?
C44 H44 0.9500 . ?
C45 H45 0.9500 . ?

loop_
_geom_torsion_atom_site_label_1
_geom_torsion_atom_site_label_2
_geom_torsion_atom_site_label_3
_geom_torsion_atom_site_label_4
_geom_torsion
_geom_torsion_site_symmetry_1
_geom_torsion_site_symmetry_2
_geom_torsion_site_symmetry_3
_geom_torsion_site_symmetry_4
_geom_torsion_publ_flag
C10 Ni P1 C28 155.56(8) . . . . ?
O1 Ni P1 C28 -29.65(7) . . . . ?
P2 Ni P1 C28 -56.41(15) . . . . ?
C10 Ni P1 C40 31.79(8) . . . . ?
O1 Ni P1 C40 -153.41(7) . . . . ?
P2 Ni P1 C40 179.83(14) . . . . ?
C10 Ni P1 C34 -89.08(7) . . . . ?
O1 Ni P1 C34 85.72(7) . . . . ?
P2 Ni P1 C34 58.96(15) . . . . ?
C10 Ni P2 C1 171.67(7) . . . . ?
O1 Ni P2 C1 -3.22(6) . . . . ?
P1 Ni P2 C1 23.59(15) . . . . ?
C10 Ni P2 C22 -71.06(8) . . . . ?
O1 Ni P2 C22 114.04(7) . . . . ?
P1 Ni P2 C22 140.86(14) . . . . ?
C10 Ni P2 C16 57.39(8) . . . . ?
O1 Ni P2 C16 -117.50(7) . . . . ?
P1 Ni P2 C16 -90.69(15) . . . . ?
C10 Ni O1 C2 -64.6(6) . . . . ?
P2 Ni O1 C2 5.54(11) . . . . ?
P1 Ni O1 C2 -171.26(11) . . . . ?
C22 P2 C1 C2 -121.28(12) . . . . ?
C16 P2 C1 C2 123.39(12) . . . . ?
Ni P2 C1 C2 1.32(12) . . . . ?
Ni O1 C2 C1 -6.3(2) . . . . ?
Ni O1 C2 C3 173.38(10) . . . . ?
P2 C1 C2 O1 2.7(2) . . . . ?
P2 C1 C2 C3 -176.94(12) . . . . ?
O1 C2 C3 C4 16.9(2) . . . . ?
C1 C2 C3 C4 -163.36(16) . . . . ?
O1 C2 C3 C8 -159.62(15) . . . . ?
C1 C2 C3 C8 20.1(2) . . . . ?
C8 C3 C4 C5 0.6(3) . . . . ?
C2 C3 C4 C5 -176.22(18) . . . . ?
C3 C4 C5 C6 0.1(3) . . . . ?
C4 C5 C6 C7 -0.5(4) . . . . ?
C5 C6 C7 C8 0.2(4) . . . . ?
C9 O2 C8 C7 -5.2(3) . . . . ?
C9 O2 C8 C3 173.8(2) . . . . ?
C6 C7 C8 O2 179.56(19) . . . . ?
C6 C7 C8 C3 0.6(3) . . . . ?
C4 C3 C8 O2 -179.99(16) . . . . ?
C2 C3 C8 O2 -3.4(2) . . . . ?
C4 C3 C8 C7 -1.0(3) . . . . ?
C2 C3 C8 C7 175.60(16) . . . . ?
O1 Ni C10 C15 168.1(5) . . . . ?
P2 Ni C10 C15 98.27(14) . . . . ?
P1 Ni C10 C15 -85.49(14) . . . . ?
O1 Ni C10 C11 -12.0(6) . . . . ?
P2 Ni C10 C11 -81.81(12) . . . . ?
P1 Ni C10 C11 94.44(12) . . . . ?
C15 C10 C11 C12 -1.0(2) . . . . ?
Ni C10 C11 C12 179.08(13) . . . . ?
C10 C11 C12 C13 -0.3(3) . . . . ?
C11 C12 C13 C14 1.4(3) . . . . ?
C12 C13 C14 C15 -1.0(3) . . . . ?
C11 C10 C15 C14 1.3(2) . . . . ?
Ni C10 C15 C14 -178.76(13) . . . . ?
C13 C14 C15 C10 -0.3(3) . . . . ?
C1 P2 C16 C21 117.16(15) . . . . ?
C22 P2 C16 C21 0.51(17) . . . . ?
Ni P2 C16 C21 -132.27(13) . . . . ?
C1 P2 C16 C17 -63.37(14) . . . . ?
C22 P2 C16 C17 179.99(13) . . . . ?
Ni P2 C16 C17 47.20(14) . . . . ?
C21 C16 C17 C18 0.8(3) . . . . ?
P2 C16 C17 C18 -178.73(14) . . . . ?
C16 C17 C18 C19 -0.1(3) . . . . ?
C17 C18 C19 C20 -0.7(3) . . . . ?
C18 C19 C20 C21 0.9(3) . . . . ?
C17 C16 C21 C20 -0.6(3) . . . . ?
P2 C16 C21 C20 178.89(15) . . . . ?
C19 C20 C21 C16 -0.3(3) . . . . ?
C1 P2 C22 C27 -176.96(13) . . . . ?
C16 P2 C22 C27 -62.09(14) . . . . ?
Ni P2 C22 C27 70.97(14) . . . . ?
C1 P2 C22 C23 8.75(15) . . . . ?
C16 P2 C22 C23 123.61(13) . . . . ?
Ni P2 C22 C23 -103.33(12) . . . . ?
C27 C22 C23 C24 0.7(2) . . . . ?
P2 C22 C23 C24 175.10(14) . . . . ?
C22 C23 C24 C25 -0.9(3) . . . . ?
C23 C24 C25 C26 0.4(3) . . . . ?
C24 C25 C26 C27 0.2(3) . . . . ?
C25 C26 C27 C22 -0.4(3) . . . . ?
C23 C22 C27 C26 0.0(2) . . . . ?
P2 C22 C27 C26 -174.30(14) . . . . ?
C40 P1 C28 C33 -93.28(16) . . . . ?
C34 P1 C28 C33 15.83(17) . . . . ?
Ni P1 C28 C33 131.52(14) . . . . ?
C40 P1 C28 C29 87.67(15) . . . . ?
C34 P1 C28 C29 -163.23(14) . . . . ?
Ni P1 C28 C29 -47.54(15) . . . . ?
C33 C28 C29 C30 -0.7(3) . . . . ?
P1 C28 C29 C30 178.45(16) . . . . ?
C28 C29 C30 C31 -0.5(3) . . . . ?
C29 C30 C31 C32 1.1(4) . . . . ?
C30 C31 C32 C33 -0.6(3) . . . . ?
C29 C28 C33 C32 1.1(3) . . . . ?
P1 C28 C33 C32 -177.89(15) . . . . ?
C31 C32 C33 C28 -0.5(3) . . . . ?
C28 P1 C34 C35 93.63(15) . . . . ?
C40 P1 C34 C35 -157.46(14) . . . . ?
Ni P1 C34 C35 -24.20(15) . . . . ?
C28 P1 C34 C39 -88.95(17) . . . . ?
C40 P1 C34 C39 19.96(17) . . . . ?
Ni P1 C34 C39 153.22(14) . . . . ?
C39 C34 C35 C36 -0.7(3) . . . . ?
P1 C34 C35 C36 176.88(15) . . . . ?
C34 C35 C36 C37 -0.4(3) . . . . ?
C35 C36 C37 C38 1.6(3) . . . . ?
C36 C37 C38 C39 -1.8(3) . . . . ?
C37 C38 C39 C34 0.8(3) . . . . ?
C35 C34 C39 C38 0.5(3) . . . . ?
P1 C34 C39 C38 -176.92(15) . . . . ?
C28 P1 C40 C45 174.22(14) . . . . ?
C34 P1 C40 C45 63.14(15) . . . . ?
Ni P1 C40 C45 -59.15(15) . . . . ?
C28 P1 C40 C41 -5.09(16) . . . . ?
C34 P1 C40 C41 -116.17(15) . . . . ?
Ni P1 C40 C41 121.55(14) . . . . ?
C45 C40 C41 C42 -0.1(3) . . . . ?
P1 C40 C41 C42 179.19(16) . . . . ?
C40 C41 C42 C43 -0.6(3) . . . . ?
C41 C42 C43 C44 0.1(3) . . . . ?
C42 C43 C44 C45 1.2(3) . . . . ?
C43 C44 C45 C40 -1.9(3) . . . . ?
C41 C40 C45 C44 1.4(3) . . . . ?
P1 C40 C45 C44 -177.96(14) . . . . ?
